data_2217311
loop_
_publ_author_name
'Cunha-Silva, Lu\'is'
'Girginova, Penka I.'
'Trindade, Tito'
'Rocha, Jo\~ao'
'Klinowski, Jacek'
'Almeida Paz, Filipe A.'

_publ_section_title
;
 Bis(tetramethylamonium)
 bis(2,4,5-carboxybenzoate)--benzene-1,2,4,5-tetracarboxylic acid (1/1)
;
_journal_coeditor_code SJ2444
_journal_issue 1
_journal_name_full 'Acta Crystallographica Section E'
_journal_page_first o69
_journal_page_last o70
_journal_paper_doi 10.1107/S1600536807062381
_journal_volume 64
_journal_year 2008
_chemical_formula_iupac '2C4 H12 N +, 2C10 H5 O8 -, C10 H6 O8'
_chemical_formula_moiety '2(C4 H12 N +), 2(C10 H5 O8 -), C10 H6 O8'
_chemical_formula_sum 'C38 H40 N2 O24'
_chemical_formula_weight 908.72
_chemical_name_systematic
;Bis(tetramethylamonium)
bis(2,4,5-carboxybenzoate)--benzene-1,2,4,5-tetracarboxylic
 acid solvate (1/1)
;
_space_group_IT_number 14
_symmetry_cell_setting monoclinic
_symmetry_space_group_name_Hall '-P 2ybc'
_symmetry_space_group_name_H-M 'P 1 21/c 1'
_atom_sites_solution_hydrogens geom
_atom_sites_solution_primary direct
_atom_sites_solution_secondary difmap
_audit_creation_method 'SHELXTL, manual editing plus enCIFer'
_cell_angle_alpha 90.00
_cell_angle_beta 107.053(2)
_cell_angle_gamma 90.00
_cell_formula_units_Z 2
_cell_length_a 9.4282(4)
_cell_length_b 18.7286(8)
_cell_length_c 11.3175(5)
_cell_measurement_reflns_used 2577
_cell_measurement_temperature 150(2)
_cell_measurement_theta_max 23.21
_cell_measurement_theta_min 2.88
_cell_volume 1910.55(14)
_computing_cell_refinement 'APEX2 (Bruker, 2006)'
_computing_data_collection 'APEX2 (Bruker, 2006)'
_computing_data_reduction 'SAINT-Plus (Bruker, 2005)'
_computing_molecular_graphics 'DIAMOND (Brandenburg, 2006)'
_computing_publication_material 'SHELXTL (Bruker 2001)'
_computing_structure_refinement 'SHELXTL (Bruker 2001)'
_computing_structure_solution 'SHELXTL (Bruker 2001)'
_diffrn_ambient_temperature 150(2)
_diffrn_measured_fraction_theta_full 0.997
_diffrn_measured_fraction_theta_max 0.997
_diffrn_measurement_device_type 'Bruker X8 KappaCCD APEXII'
_diffrn_measurement_method '\w/\f scans'
_diffrn_radiation_monochromator graphite
_diffrn_radiation_source 'fine-focus sealed tube'
_diffrn_radiation_type MoK\a
_diffrn_radiation_wavelength 0.71073
_diffrn_reflns_av_R_equivalents 0.0609
_diffrn_reflns_av_sigmaI/netI 0.0601
_diffrn_reflns_limit_h_max 9
_diffrn_reflns_limit_h_min -11
_diffrn_reflns_limit_k_max 23
_diffrn_reflns_limit_k_min -22
_diffrn_reflns_limit_l_max 13
_diffrn_reflns_limit_l_min -13
_diffrn_reflns_number 19608
_diffrn_reflns_theta_full 25.99
_diffrn_reflns_theta_max 25.99
_diffrn_reflns_theta_min 3.77
_diffrn_standards_number 0
_exptl_absorpt_coefficient_mu 0.134
_exptl_absorpt_correction_T_max 0.9841
_exptl_absorpt_correction_T_min 0.9815
_exptl_absorpt_correction_type multi-scan
_exptl_absorpt_process_details '(SADABS; Sheldrick, 1998)'
_exptl_crystal_colour Colourless
_exptl_crystal_density_diffrn 1.580
_exptl_crystal_density_method 'not measured'
_exptl_crystal_description Block
_exptl_crystal_F_000 948
_exptl_crystal_size_max 0.14
_exptl_crystal_size_mid 0.12
_exptl_crystal_size_min 0.12
_refine_diff_density_max 0.265
_refine_diff_density_min -0.314
_refine_ls_extinction_method none
_refine_ls_goodness_of_fit_ref 1.004
_refine_ls_hydrogen_treatment mixed
_refine_ls_matrix_type full
_refine_ls_number_parameters 308
_refine_ls_number_reflns 3736
_refine_ls_number_restraints 5
_refine_ls_restrained_S_all 1.004
_refine_ls_R_factor_all 0.0773
_refine_ls_R_factor_gt 0.0411
_refine_ls_shift/su_max <0.001
_refine_ls_shift/su_mean <0.001
_refine_ls_structure_factor_coef Fsqd
_refine_ls_weighting_details 'calc w=1/[\s^2^(Fo^2^)+(0.0485P)^2^] where P=(Fo^2^+2Fc^2^)/3'
_refine_ls_weighting_scheme calc
_refine_ls_wR_factor_gt 0.0856
_refine_ls_wR_factor_ref 0.0985
_reflns_number_gt 2523
_reflns_number_total 3736
_reflns_threshold_expression I>2\s(I)
_cod_data_source_file sj2444.cif
_cod_data_source_block I
_cod_depositor_comments
;
The following automatic conversions were performed:
'_symmetry_cell_setting' value 'Monoclinic' changed to 'monoclinic'
according to '/home/saulius/struct/CIF-dictionaries/cif_core.dic'
dictionary named 'cif_core.dic' version 2.4.1 from
2010-06-29.

'_exptl_absorpt_correction_type' value 'Multi-scan' changed
to 'multi-scan' according to
'/home/saulius/struct/CIF-dictionaries/cif_core.dic' dictionary named
'cif_core.dic' version 2.4.1 from 2010-06-29.

Automatic conversion script
Id: cif_fix_enum 1527 2010-12-29 10:47:43Z saulius 

The following automatic conversions were performed:

'_symmetry_cell_setting' value 'Monoclinic' changed to 'monoclinic'
according to /home/saulius/struct/CIF-dictionaries/cif_core.dic
dictionary named 'cif_core.dic' version 2.4.1 from
2010-06-29.

'_exptl_absorpt_correction_type' value 'Multi-scan'
changed to 'multi-scan' according to
/home/saulius/struct/CIF-dictionaries/cif_core.dic dictionary named
'cif_core.dic' version 2.4.1 from 2010-06-29.

Automatic conversion script
Id: cif_fix_values 1715 2011-07-08 13:25:40Z adriana 
;
_cod_original_sg_symbol_H-M 'P 21/c'
_cod_database_code 2217311
_cod_database_fobs_code 2217311

loop_
_symmetry_equiv_pos_as_xyz
'x, y, z'
'-x, y+1/2, -z+1/2'
'-x, -y, -z'
'x, -y-1/2, z-1/2'

loop_
_atom_site_type_symbol
_atom_site_label
_atom_site_fract_x
_atom_site_fract_y
_atom_site_fract_z
_atom_site_U_iso_or_equiv
_atom_site_adp_type
_atom_site_calc_flag
_atom_site_refinement_flags
_atom_site_occupancy
O O1 0.23459(15) -0.18900(7) 0.41351(13) 0.0243(4) Uani d . 1
O O2 0.03177(16) -0.19106(7) 0.25030(14) 0.0306(4) Uani d D 1
H H2 0.059(2) -0.2395(6) 0.241(2) 0.046 Uiso d D 1
O O3 0.45044(15) -0.07193(7) 0.43306(13) 0.0222(4) Uani d . 1
O O4 0.38326(15) -0.05971(7) 0.60719(13) 0.0228(3) Uani d D 1
H H4 0.4840(12) -0.0655(11) 0.6516(18) 0.034 Uiso d D 1
O O5 0.07842(15) 0.17226(7) 0.47794(13) 0.0233(4) Uani d . 1
O O6 -0.07866(16) 0.17604(7) 0.28878(13) 0.0261(4) Uani d . 1
O O7 -0.27358(15) 0.09642(7) 0.17213(13) 0.0201(3) Uani d D 1
H H7 -0.1913(17) 0.1273(9) 0.2101(18) 0.030 Uiso d D 1
O O8 -0.32512(15) -0.01671(7) 0.19026(13) 0.0226(3) Uani d . 1
O O9 0.22586(15) 0.16081(7) 0.01694(14) 0.0246(4) Uani d . 1
O O10 -0.00003(15) 0.19454(7) 0.02169(13) 0.0226(4) Uani d D 1
H H10 0.038(2) 0.2382(7) 0.004(2) 0.034 Uiso d D 1
O O11 -0.34327(15) -0.06460(7) -0.22544(13) 0.0223(3) Uani d . 1
O O12 -0.39830(15) 0.00769(8) -0.08721(14) 0.0270(4) Uani d D 1
H H12 -0.5011(12) 0.0024(12) -0.1315(18) 0.041 Uiso d D 1
C C1 0.0979(2) -0.08162(9) 0.34901(17) 0.0127(4) Uani d . 1
C C2 0.2037(2) -0.03525(10) 0.42177(17) 0.0129(4) Uani d . 1
C C3 0.1658(2) 0.03604(10) 0.43179(17) 0.0136(4) Uani d . 1
H H3 0.2361 0.0669 0.4851 0.016 Uiso calc R 1
C C4 0.0279(2) 0.06330(9) 0.36590(17) 0.0134(4) Uani d . 1
C C5 -0.0786(2) 0.01648(10) 0.29062(17) 0.0137(4) Uani d . 1
C C6 -0.0402(2) -0.05506(10) 0.28629(17) 0.0137(4) Uani d . 1
H H6 -0.1123 -0.0870 0.2379 0.016 Uiso calc R 1
C C7 0.1305(2) -0.15936(10) 0.34274(18) 0.0158(5) Uani d . 1
C C8 0.3601(2) -0.05876(10) 0.48645(19) 0.0160(5) Uani d . 1
C C9 0.0077(2) 0.14282(10) 0.38080(19) 0.0161(4) Uani d . 1
C C10 -0.2354(2) 0.03281(10) 0.21461(18) 0.0157(4) Uani d . 1
C C11 0.1018(2) 0.14644(10) 0.01977(17) 0.0142(4) Uani d . 1
C C12 0.0487(2) 0.07093(10) 0.01737(17) 0.0123(4) Uani d . 1
C C13 -0.0993(2) 0.05489(10) -0.04131(17) 0.0132(4) Uani d . 1
H H13 -0.1680 0.0928 -0.0691 0.016 Uiso calc R 1
C C14 -0.1490(2) -0.01526(10) -0.06025(17) 0.0123(4) Uani d . 1
C C15 -0.3083(2) -0.02798(10) -0.13252(18) 0.0141(4) Uani d . 1
N N1 0.46132(18) 0.23095(8) 0.82066(15) 0.0209(4) Uani d . 1
C C16 0.5398(3) 0.17774(12) 0.9150(2) 0.0412(7) Uani d . 1
H H16A 0.6108 0.2024 0.9837 0.062 Uiso calc R 1
H H16B 0.5929 0.1438 0.8775 0.062 Uiso calc R 1
H H16C 0.4675 0.1520 0.9459 0.062 Uiso calc R 1
C C17 0.5693(3) 0.27012(13) 0.7714(2) 0.0380(6) Uani d . 1
H H17A 0.5170 0.3070 0.7135 0.057 Uiso calc R 1
H H17B 0.6169 0.2366 0.7284 0.057 Uiso calc R 1
H H17C 0.6449 0.2925 0.8398 0.057 Uiso calc R 1
C C18 0.3829(3) 0.28289(12) 0.8791(2) 0.0363(6) Uani d . 1
H H18A 0.3321 0.3185 0.8178 0.054 Uiso calc R 1
H H18B 0.4551 0.3068 0.9480 0.054 Uiso calc R 1
H H18C 0.3101 0.2576 0.9100 0.054 Uiso calc R 1
C C19 0.3527(3) 0.19388(13) 0.7173(2) 0.0407(7) Uani d . 1
H H19A 0.2768 0.1710 0.7480 0.061 Uiso calc R 1
H H19B 0.4039 0.1576 0.6827 0.061 Uiso calc R 1
H H19C 0.3054 0.2286 0.6531 0.061 Uiso calc R 1

loop_
_atom_site_aniso_label
_atom_site_aniso_U_11
_atom_site_aniso_U_22
_atom_site_aniso_U_33
_atom_site_aniso_U_12
_atom_site_aniso_U_13
_atom_site_aniso_U_23
O1 0.0200(8) 0.0142(8) 0.0316(9) 0.0039(6) -0.0034(7) -0.0003(7)
O2 0.0315(9) 0.0129(8) 0.0342(9) 0.0053(7) -0.0112(7) -0.0103(7)
O3 0.0153(8) 0.0235(8) 0.0284(9) 0.0023(6) 0.0075(7) -0.0020(7)
O4 0.0156(8) 0.0316(9) 0.0170(8) 0.0017(7) -0.0018(6) 0.0010(7)
O5 0.0261(9) 0.0126(7) 0.0266(8) -0.0005(6) 0.0007(7) -0.0038(6)
O6 0.0302(9) 0.0113(7) 0.0286(9) -0.0004(7) -0.0044(7) 0.0043(6)
O7 0.0165(8) 0.0153(8) 0.0230(8) 0.0021(6) -0.0026(6) 0.0015(6)
O8 0.0126(8) 0.0185(8) 0.0333(9) -0.0013(7) 0.0016(7) -0.0031(7)
O9 0.0148(8) 0.0176(8) 0.0406(9) -0.0036(6) 0.0067(7) 0.0040(7)
O10 0.0218(8) 0.0110(8) 0.0369(9) -0.0001(6) 0.0116(7) 0.0006(7)
O11 0.0166(8) 0.0250(8) 0.0204(8) -0.0002(6) -0.0022(6) -0.0061(7)
O12 0.0100(7) 0.0323(9) 0.0360(9) 0.0011(7) 0.0024(7) -0.0143(7)
C1 0.0145(11) 0.0107(10) 0.0143(10) 0.0014(8) 0.0065(9) 0.0008(8)
C2 0.0133(10) 0.0132(10) 0.0123(10) 0.0014(8) 0.0042(9) 0.0031(8)
C3 0.0135(11) 0.0121(10) 0.0145(10) -0.0021(8) 0.0030(9) -0.0011(8)
C4 0.0169(11) 0.0121(10) 0.0126(10) -0.0012(9) 0.0064(9) 0.0004(8)
C5 0.0130(10) 0.0132(10) 0.0161(10) -0.0005(8) 0.0061(9) 0.0005(8)
C6 0.0150(11) 0.0124(10) 0.0139(10) -0.0030(8) 0.0044(9) -0.0014(8)
C7 0.0160(11) 0.0141(11) 0.0165(11) -0.0006(9) 0.0036(9) -0.0016(9)
C8 0.0180(11) 0.0073(10) 0.0215(12) -0.0026(9) 0.0038(9) -0.0008(9)
C9 0.0140(11) 0.0128(10) 0.0227(11) -0.0015(9) 0.0071(10) 0.0013(9)
C10 0.0146(11) 0.0160(11) 0.0161(11) 0.0020(9) 0.0038(9) -0.0022(9)
C11 0.0134(11) 0.0142(10) 0.0122(10) 0.0012(9) -0.0008(8) 0.0023(8)
C12 0.0127(10) 0.0126(10) 0.0129(10) -0.0013(8) 0.0056(8) -0.0016(8)
C13 0.0126(10) 0.0115(10) 0.0153(10) 0.0037(8) 0.0037(8) 0.0030(8)
C14 0.0102(10) 0.0137(10) 0.0134(10) -0.0010(8) 0.0041(8) -0.0001(8)
C15 0.0121(10) 0.0090(10) 0.0199(12) 0.0011(8) 0.0028(9) 0.0045(9)
N1 0.0201(10) 0.0169(9) 0.0256(10) -0.0021(8) 0.0064(8) 0.0002(8)
C16 0.0388(15) 0.0307(14) 0.0453(16) 0.0095(12) -0.0015(13) 0.0120(12)
C17 0.0345(14) 0.0419(15) 0.0453(16) -0.0130(12) 0.0239(13) -0.0084(12)
C18 0.0479(16) 0.0242(13) 0.0494(17) 0.0059(11) 0.0342(14) 0.0049(11)
C19 0.0358(15) 0.0397(15) 0.0369(15) -0.0158(12) -0.0043(12) -0.0037(12)

loop_
_atom_type_symbol
_atom_type_description
_atom_type_scat_dispersion_real
_atom_type_scat_dispersion_imag
_atom_type_scat_source
C C 0.0033 0.0016 'International Tables Vol C Tables 4.2.6.8 and 6.1.1.4'
H H 0.0000 0.0000 'International Tables Vol C Tables 4.2.6.8 and 6.1.1.4'
O O 0.0106 0.0060 'International Tables Vol C Tables 4.2.6.8 and 6.1.1.4'
N N 0.0061 0.0033 'International Tables Vol C Tables 4.2.6.8 and 6.1.1.4'

loop_
_geom_angle_atom_site_label_1
_geom_angle_atom_site_label_2
_geom_angle_atom_site_label_3
_geom_angle_site_symmetry_1
_geom_angle_site_symmetry_3
_geom_angle
C7 O2 H2 . . 111.2(15)
C8 O4 H4 . . 112.9(13)
C10 O7 H7 . . 106.7(12)
C11 O10 H10 . . 105.5(13)
C15 O12 H12 . . 114.8(13)
C6 C1 C2 . . 118.85(17)
C6 C1 C7 . . 120.19(17)
C2 C1 C7 . . 120.92(17)
C1 C2 C3 . . 119.21(17)
C1 C2 C8 . . 122.22(16)
C3 C2 C8 . . 118.52(17)
C4 C3 C2 . . 121.91(17)
C4 C3 H3 . . 119.0
C2 C3 H3 . . 119.0
C3 C4 C5 . . 118.80(17)
C3 C4 C9 . . 115.37(17)
C5 C4 C9 . . 125.82(17)
C6 C5 C4 . . 118.12(17)
C6 C5 C10 . . 113.39(17)
C4 C5 C10 . . 128.46(17)
C1 C6 C5 . . 123.02(18)
C1 C6 H6 . . 118.5
C5 C6 H6 . . 118.5
O1 C7 O2 . . 124.56(18)
O1 C7 C1 . . 123.77(18)
O2 C7 C1 . . 111.67(17)
O3 C8 O4 . . 126.17(19)
O3 C8 C2 . . 123.43(18)
O4 C8 C2 . . 110.35(16)
O5 C9 O6 . . 123.75(17)
O5 C9 C4 . . 118.97(17)
O6 C9 C4 . . 117.23(17)
O8 C10 O7 . . 120.75(18)
O8 C10 C5 . . 118.01(17)
O7 C10 C5 . . 121.19(17)
O9 C11 O10 . . 124.15(18)
O9 C11 C12 . . 122.01(17)
O10 C11 C12 . . 113.81(16)
C13 C12 C14 . 3 119.16(16)
C13 C12 C11 . . 119.71(16)
C14 C12 C11 3 . 120.69(16)
C12 C13 C14 . . 121.57(17)
C12 C13 H13 . . 119.2
C14 C13 H13 . . 119.2
C13 C14 C12 . 3 119.26(17)
C13 C14 C15 . . 118.14(16)
C12 C14 C15 3 . 122.53(16)
O11 C15 O12 . . 126.05(18)
O11 C15 C14 . . 122.25(17)
O12 C15 C14 . . 111.59(16)
C19 N1 C18 . . 109.77(18)
C19 N1 C16 . . 109.59(17)
C18 N1 C16 . . 109.03(17)
C19 N1 C17 . . 108.99(17)
C18 N1 C17 . . 109.11(17)
C16 N1 C17 . . 110.34(18)
N1 C16 H16A . . 109.5
N1 C16 H16B . . 109.5
H16A C16 H16B . . 109.5
N1 C16 H16C . . 109.5
H16A C16 H16C . . 109.5
H16B C16 H16C . . 109.5
N1 C17 H17A . . 109.5
N1 C17 H17B . . 109.5
H17A C17 H17B . . 109.5
N1 C17 H17C . . 109.5
H17A C17 H17C . . 109.5
H17B C17 H17C . . 109.5
N1 C18 H18A . . 109.5
N1 C18 H18B . . 109.5
H18A C18 H18B . . 109.5
N1 C18 H18C . . 109.5
H18A C18 H18C . . 109.5
H18B C18 H18C . . 109.5
N1 C19 H19A . . 109.5
N1 C19 H19B . . 109.5
H19A C19 H19B . . 109.5
N1 C19 H19C . . 109.5
H19A C19 H19C . . 109.5
H19B C19 H19C . . 109.5

loop_
_geom_bond_atom_site_label_1
_geom_bond_atom_site_label_2
_geom_bond_site_symmetry_2
_geom_bond_distance
O1 C7 . 1.205(2)
O2 C7 . 1.320(2)
O2 H2 . 0.959(10)
O3 C8 . 1.205(2)
O4 C8 . 1.319(2)
O4 H4 . 0.941(10)
O5 C9 . 1.236(2)
O6 C9 . 1.280(2)
O7 C10 . 1.296(2)
O7 H7 . 0.962(10)
O8 C10 . 1.231(2)
O9 C11 . 1.210(2)
O10 C11 . 1.321(2)
O10 H10 . 0.938(10)
O11 C15 . 1.217(2)
O12 C15 . 1.298(2)
O12 H12 . 0.957(10)
C1 C6 . 1.380(3)
C1 C2 . 1.395(3)
C1 C7 . 1.494(3)
C2 C3 . 1.395(3)
C2 C8 . 1.507(3)
C3 C4 . 1.392(3)
C3 H3 . 0.9500
C4 C5 . 1.415(3)
C4 C9 . 1.517(3)
C5 C6 . 1.392(3)
C5 C10 . 1.507(3)
C6 H6 . 0.9500
C11 C12 . 1.498(3)
C12 C13 . 1.391(3)
C12 C14 3 1.395(3)
C13 C14 . 1.390(3)
C13 H13 . 0.9500
C14 C12 3 1.395(3)
C14 C15 . 1.503(3)
N1 C19 . 1.482(3)
N1 C18 . 1.489(3)
N1 C16 . 1.489(3)
N1 C17 . 1.489(3)
C16 H16A . 0.9800
C16 H16B . 0.9800
C16 H16C . 0.9800
C17 H17A . 0.9800
C17 H17B . 0.9800
C17 H17C . 0.9800
C18 H18A . 0.9800
C18 H18B . 0.9800
C18 H18C . 0.9800
C19 H19A . 0.9800
C19 H19B . 0.9800
C19 H19C . 0.9800

loop_
_geom_hbond_atom_site_label_D
_geom_hbond_atom_site_label_H
_geom_hbond_atom_site_label_A
_geom_hbond_site_symmetry_A
_geom_hbond_distance_DH
_geom_hbond_distance_HA
_geom_hbond_distance_DA
_geom_hbond_angle_DHA
O2 H2 O6 2_545 0.959(10) 1.637(11) 2.5885(18) 171(2)
O4 H4 O11 1_656 0.941(10) 1.806(12) 2.7166(19) 162(2)
O7 H7 O6 . 0.962(10) 1.483(10) 2.4334(19) 169(2)
O10 H10 O5 4_565 0.938(10) 1.764(11) 2.6890(18) 168(2)
O12 H12 O8 3_455 0.957(10) 1.600(11) 2.5308(19) 163(2)

loop_
_geom_torsion_atom_site_label_1
_geom_torsion_atom_site_label_2
_geom_torsion_atom_site_label_3
_geom_torsion_atom_site_label_4
_geom_torsion_site_symmetry_1
_geom_torsion_site_symmetry_4
_geom_torsion
C6 C1 C2 C3 . . 1.7(3)
C7 C1 C2 C3 . . -175.72(17)
C6 C1 C2 C8 . . -175.85(17)
C7 C1 C2 C8 . . 6.7(3)
C1 C2 C3 C4 . . -3.6(3)
C8 C2 C3 C4 . . 174.08(17)
C2 C3 C4 C5 . . 2.6(3)
C2 C3 C4 C9 . . -176.26(17)
C3 C4 C5 C6 . . 0.1(3)
C9 C4 C5 C6 . . 178.88(17)
C3 C4 C5 C10 . . 177.89(18)
C9 C4 C5 C10 . . -3.3(3)
C2 C1 C6 C5 . . 1.0(3)
C7 C1 C6 C5 . . 178.48(17)
C4 C5 C6 C1 . . -1.9(3)
C10 C5 C6 C1 . . 179.95(17)
C6 C1 C7 O1 . . -163.87(19)
C2 C1 C7 O1 . . 13.5(3)
C6 C1 C7 O2 . . 16.4(3)
C2 C1 C7 O2 . . -166.19(17)
C1 C2 C8 O3 . . 71.0(3)
C3 C2 C8 O3 . . -106.6(2)
C1 C2 C8 O4 . . -111.46(19)
C3 C2 C8 O4 . . 70.9(2)
C3 C4 C9 O5 . . -28.3(3)
C5 C4 C9 O5 . . 152.83(19)
C3 C4 C9 O6 . . 149.16(18)
C5 C4 C9 O6 . . -29.7(3)
C6 C5 C10 O8 . . 22.3(3)
C4 C5 C10 O8 . . -155.63(19)
C6 C5 C10 O7 . . -155.23(17)
C4 C5 C10 O7 . . 26.9(3)
O9 C11 C12 C13 . . -146.62(19)
O10 C11 C12 C13 . . 31.6(2)
O9 C11 C12 C14 . 3 25.7(3)
O10 C11 C12 C14 . 3 -156.07(17)
C14 C12 C13 C14 3 . -1.2(3)
C11 C12 C13 C14 . . 171.26(17)
C12 C13 C14 C12 . 3 1.2(3)
C12 C13 C14 C15 . . -175.65(17)
C13 C14 C15 O11 . . 123.1(2)
C12 C14 C15 O11 3 . -53.6(3)
C13 C14 C15 O12 . . -53.2(2)
C12 C14 C15 O12 3 . 130.02(19)
